data_1567443
loop_
_publ_author_name
'Yang, Po-Chun'
'Yu, Kuan-Po'
'Hsieh, Chi-Tien'
'Zou, Junjie'
'Fang, Chia-Te'
'Liu, Hsin-Kuan'
'Pao, Chih-Wen'
'Deng, Liang'
'Cheng, Mu-Jeng'
'Lin, Chun-Yi'

_publ_section_title
;
 Stabilization of a high-spin three-coordinate Fe(iii) imidyl complex by
 radical delocalization
;
_journal_issue 33
_journal_name_full 'Chemical Science'
_journal_page_first 9637
_journal_page_last 9643
_journal_paper_doi 10.1039/D2SC02699F
_journal_volume 13
_journal_year 2022
_chemical_formula_sum 'C32 H52 Li2 N2'
_chemical_formula_weight 478.63
_chemical_properties_physical Air-sensitive,Moisture-sensitive
_space_group_crystal_system triclinic
_space_group_IT_number 2
_space_group_name_Hall '-P 1'
_space_group_name_H-M_alt 'P -1'
_atom_sites_solution_hydrogens geom
_audit_creation_method SHELXL-2018/3
_audit_update_record
;
2021-11-15 deposited with the CCDC.	2022-08-08 downloaded from the CCDC.
;
_cell_angle_alpha 74.635(3)
_cell_angle_beta 87.557(3)
_cell_angle_gamma 62.337(2)
_cell_formula_units_Z 1
_cell_length_a 8.9896(5)
_cell_length_b 9.3153(5)
_cell_length_c 10.4649(6)
_cell_measurement_reflns_used 4759
_cell_measurement_temperature 120(2)
_cell_measurement_theta_max 27.95
_cell_measurement_theta_min 2.57
_cell_volume 745.10(7)
_computing_structure_refinement 'SHELXL-2018/3 (Sheldrick, 2018)'
_computing_structure_solution 'SHELXT 2018/2 (Sheldrick, 2018)'
_diffrn_ambient_temperature 120(2)
_diffrn_measured_fraction_theta_full 1.000
_diffrn_measured_fraction_theta_max 0.999
_diffrn_measurement_device_type 'Bruker D8 VENTURE PHOTON III diffractometer'
_diffrn_measurement_method '\f and \w scans'
_diffrn_radiation_type MoK\a
_diffrn_radiation_wavelength 0.71073
_diffrn_reflns_av_R_equivalents 0.0633
_diffrn_reflns_av_unetI/netI 0.0431
_diffrn_reflns_Laue_measured_fraction_full 1.000
_diffrn_reflns_Laue_measured_fraction_max 0.999
_diffrn_reflns_limit_h_max 11
_diffrn_reflns_limit_h_min -11
_diffrn_reflns_limit_k_max 12
_diffrn_reflns_limit_k_min -12
_diffrn_reflns_limit_l_max 13
_diffrn_reflns_limit_l_min -13
_diffrn_reflns_number 24443
_diffrn_reflns_point_group_measured_fraction_full 1.000
_diffrn_reflns_point_group_measured_fraction_max 0.999
_diffrn_reflns_theta_full 25.242
_diffrn_reflns_theta_max 28.325
_diffrn_reflns_theta_min 2.027
_exptl_absorpt_coefficient_mu 0.060
_exptl_absorpt_correction_T_max 0.7457
_exptl_absorpt_correction_T_min 0.6982
_exptl_absorpt_correction_type numerical
_exptl_absorpt_process_details
;
 SADABS 2016/2: Krause, L., Herbst-Irmer, R., Sheldrick G.M. & Stalke D.,
 J. Appl. Cryst. 48 (2015) 3-10
;
_exptl_crystal_colour green
_exptl_crystal_density_diffrn 1.067
_exptl_crystal_description bulk
_exptl_crystal_F_000 264
_exptl_crystal_recrystallization_method 'Re-crystallisation from solvent: pentane'
_exptl_crystal_size_max 0.155
_exptl_crystal_size_mid 0.122
_exptl_crystal_size_min 0.085
_refine_diff_density_max 0.296
_refine_diff_density_min -0.368
_refine_diff_density_rms 0.048
_refine_ls_extinction_method none
_refine_ls_goodness_of_fit_ref 1.074
_refine_ls_hydrogen_treatment constr
_refine_ls_matrix_type full
_refine_ls_number_parameters 170
_refine_ls_number_reflns 3697
_refine_ls_number_restraints 0
_refine_ls_restrained_S_all 1.074
_refine_ls_R_factor_all 0.0872
_refine_ls_R_factor_gt 0.0659
_refine_ls_shift/su_max 0.000
_refine_ls_shift/su_mean 0.000
_refine_ls_structure_factor_coef Fsqd
_refine_ls_weighting_details 'w=1/[\s^2^(Fo^2^)+(0.0636P)^2^+0.4272P] where P=(Fo^2^+2Fc^2^)/3'
_refine_ls_weighting_scheme calc
_refine_ls_wR_factor_gt 0.1530
_refine_ls_wR_factor_ref 0.1638
_reflns_Friedel_coverage 0.000
_reflns_number_gt 2878
_reflns_number_total 3697
_reflns_threshold_expression 'I > 2\s(I)'
_cod_data_source_file d2sc02699f2.cif
_cod_data_source_block 20DEC20
_cod_depositor_comments 'Adding full bibliography for 1567442--1567445.cif.'
_cod_database_code 1567443
_shelx_shelxl_version_number 2018/3
_shelx_space_group_comment
;
The symmetry employed for this shelxl refinement is uniquely defined
by the following loop, which should always be used as a source of
symmetry information in preference to the above space-group names.
They are only intended as comments.
;
_shelx_estimated_absorpt_t_min 0.991
_shelx_estimated_absorpt_t_max 0.995

loop_
_space_group_symop_operation_xyz
'x, y, z'
'-x, -y, -z'

loop_
_atom_site_label
_atom_site_type_symbol
_atom_site_fract_x
_atom_site_fract_y
_atom_site_fract_z
_atom_site_U_iso_or_equiv
_atom_site_adp_type
_atom_site_occupancy
_atom_site_site_symmetry_order
_atom_site_calc_flag
_atom_site_refinement_flags_posn
_atom_site_refinement_flags_adp
_atom_site_refinement_flags_occupancy
_atom_site_disorder_assembly
_atom_site_disorder_group
Li1 Li 0.5630(5) 0.3610(4) 0.4977(3) 0.0357(8) Uani 1 1 d . . . . .
N1 N 0.44520(17) 0.44880(17) 0.64403(13) 0.0173(3) Uani 1 1 d . . . . .
C1 C 0.5786(2) 0.4225(2) 0.73113(15) 0.0165(3) Uani 1 1 d . . . . .
C2 C 0.5792(2) 0.5584(2) 0.77040(15) 0.0185(3) Uani 1 1 d . . . . .
C3 C 0.7196(2) 0.5328(2) 0.84309(17) 0.0240(4) Uani 1 1 d . . . . .
H3 H 0.716964 0.624430 0.868623 0.029 Uiso 1 1 calc R U . . .
C4 C 0.8629(2) 0.3777(2) 0.87927(18) 0.0262(4) Uani 1 1 d . . . . .
H4 H 0.956977 0.362373 0.929955 0.031 Uiso 1 1 calc R U . . .
C5 C 0.8666(2) 0.2456(2) 0.84029(17) 0.0234(4) Uani 1 1 d . . . . .
H5 H 0.965461 0.139316 0.863448 0.028 Uiso 1 1 calc R U . . .
C6 C 0.7293(2) 0.2641(2) 0.76790(15) 0.0191(3) Uani 1 1 d . . . . .
C7 C 0.4319(2) 0.7367(2) 0.73098(17) 0.0216(4) Uani 1 1 d . . . . .
H7 H 0.337589 0.731426 0.688533 0.026 Uiso 1 1 calc R U . . .
C8 C 0.3663(3) 0.8056(2) 0.85061(19) 0.0297(4) Uani 1 1 d . . . . .
H8A H 0.262068 0.912622 0.821768 0.045 Uiso 1 1 calc R U . . .
H8B H 0.451311 0.824027 0.889011 0.045 Uiso 1 1 calc R U . . .
H8C H 0.343411 0.724177 0.917719 0.045 Uiso 1 1 calc R U . . .
C9 C 0.4746(3) 0.8583(2) 0.62882(19) 0.0323(4) Uani 1 1 d . . . . .
H9A H 0.509703 0.816849 0.550100 0.048 Uiso 1 1 calc R U . . .
H9B H 0.566741 0.866861 0.667252 0.048 Uiso 1 1 calc R U . . .
H9C H 0.375116 0.969704 0.603127 0.048 Uiso 1 1 calc R U . . .
C10 C 0.7495(2) 0.1125(2) 0.72525(17) 0.0244(4) Uani 1 1 d . . . . .
H10 H 0.637337 0.141890 0.683594 0.029 Uiso 1 1 calc R U . . .
C11 C 0.8746(3) 0.0736(3) 0.6209(2) 0.0363(5) Uani 1 1 d . . . . .
H11A H 0.839884 0.174331 0.545232 0.054 Uiso 1 1 calc R U . . .
H11B H 0.877287 -0.018329 0.590414 0.054 Uiso 1 1 calc R U . . .
H11C H 0.987193 0.039688 0.659833 0.054 Uiso 1 1 calc R U . . .
C12 C 0.8005(3) -0.0447(2) 0.8427(2) 0.0320(4) Uani 1 1 d . . . . .
H12A H 0.802559 -0.135701 0.811221 0.048 Uiso 1 1 calc R U . . .
H12B H 0.718732 -0.018900 0.908977 0.048 Uiso 1 1 calc R U . . .
H12C H 0.912841 -0.080187 0.883061 0.048 Uiso 1 1 calc R U . . .
C13 C 0.3040(2) 0.4235(2) 0.70471(16) 0.0197(3) Uani 1 1 d . . . . .
C14 C 0.1945(3) 0.5546(3) 0.7769(3) 0.0441(6) Uani 1 1 d . . . . .
H14A H 0.145048 0.667354 0.713835 0.066 Uiso 1 1 calc R U . . .
H14B H 0.264108 0.550128 0.848878 0.066 Uiso 1 1 calc R U . . .
H14C H 0.104100 0.530323 0.814208 0.066 Uiso 1 1 calc R U . . .
C15 C 0.1929(3) 0.4382(4) 0.5915(2) 0.0468(6) Uani 1 1 d . . . . .
H15A H 0.156868 0.547315 0.525066 0.070 Uiso 1 1 calc R U . . .
H15B H 0.093460 0.429785 0.626416 0.070 Uiso 1 1 calc R U . . .
H15C H 0.256599 0.347047 0.550017 0.070 Uiso 1 1 calc R U . . .
C16 C 0.3597(3) 0.2512(3) 0.8051(2) 0.0386(5) Uani 1 1 d . . . . .
H16A H 0.414767 0.162487 0.759847 0.058 Uiso 1 1 calc R U . . .
H16B H 0.260865 0.245755 0.844375 0.058 Uiso 1 1 calc R U . . .
H16C H 0.439087 0.235015 0.875463 0.058 Uiso 1 1 calc R U . . .

loop_
_atom_site_aniso_label
_atom_site_aniso_U_11
_atom_site_aniso_U_22
_atom_site_aniso_U_33
_atom_site_aniso_U_23
_atom_site_aniso_U_13
_atom_site_aniso_U_12
Li1 0.056(2) 0.0193(15) 0.0257(16) -0.0056(13) 0.0141(15) -0.0139(15)
N1 0.0191(7) 0.0166(6) 0.0134(6) -0.0029(5) -0.0004(5) -0.0067(5)
C1 0.0178(8) 0.0173(7) 0.0121(7) -0.0023(6) 0.0035(6) -0.0076(6)
C2 0.0228(8) 0.0169(8) 0.0157(7) -0.0025(6) 0.0035(6) -0.0105(7)
C3 0.0287(9) 0.0234(9) 0.0245(9) -0.0055(7) 0.0026(7) -0.0164(7)
C4 0.0207(8) 0.0314(10) 0.0268(9) -0.0030(7) -0.0017(7) -0.0147(8)
C5 0.0183(8) 0.0222(8) 0.0226(8) -0.0025(7) 0.0023(7) -0.0057(7)
C6 0.0204(8) 0.0190(8) 0.0144(7) -0.0033(6) 0.0036(6) -0.0074(7)
C7 0.0274(9) 0.0161(8) 0.0211(8) -0.0053(6) 0.0013(7) -0.0098(7)
C8 0.0351(10) 0.0250(9) 0.0292(10) -0.0125(8) 0.0056(8) -0.0118(8)
C9 0.0428(11) 0.0215(9) 0.0294(10) -0.0006(7) 0.0022(8) -0.0158(8)
C10 0.0239(9) 0.0181(8) 0.0230(8) -0.0068(7) 0.0003(7) -0.0026(7)
C11 0.0354(11) 0.0338(11) 0.0302(10) -0.0153(8) 0.0063(8) -0.0055(9)
C12 0.0382(11) 0.0182(9) 0.0317(10) -0.0034(7) -0.0042(8) -0.0080(8)
C13 0.0193(8) 0.0185(8) 0.0200(8) -0.0065(6) 0.0013(6) -0.0072(6)
C14 0.0462(13) 0.0397(12) 0.0660(15) -0.0329(11) 0.0363(12) -0.0290(11)
C15 0.0377(12) 0.0805(18) 0.0323(11) -0.0136(11) -0.0012(9) -0.0366(13)
C16 0.0299(10) 0.0296(10) 0.0487(13) 0.0042(9) 0.0037(9) -0.0158(9)

loop_
_atom_type_symbol
_atom_type_description
_atom_type_scat_dispersion_real
_atom_type_scat_dispersion_imag
_atom_type_scat_source
C C 0.0033 0.0016 'International Tables Vol C Tables 4.2.6.8 and 6.1.1.4'
H H 0.0000 0.0000 'International Tables Vol C Tables 4.2.6.8 and 6.1.1.4'
Li Li -0.0003 0.0001 'International Tables Vol C Tables 4.2.6.8 and 6.1.1.4'
N N 0.0061 0.0033 'International Tables Vol C Tables 4.2.6.8 and 6.1.1.4'

loop_
_geom_angle_atom_site_label_1
_geom_angle_atom_site_label_2
_geom_angle_atom_site_label_3
_geom_angle
_geom_angle_site_symmetry_1
_geom_angle_site_symmetry_3
_geom_angle_publ_flag
N1 Li1 N1 107.93(15) 2_666 . ?
N1 Li1 Li1 54.06(13) 2_666 2_666 ?
N1 Li1 Li1 53.87(13) . 2_666 ?
N1 Li1 C1 32.85(8) 2_666 2_666 ?
N1 Li1 C1 110.92(15) . 2_666 ?
Li1 Li1 C1 65.84(15) 2_666 2_666 ?
N1 Li1 C1 107.98(15) 2_666 . ?
N1 Li1 C1 31.24(7) . . ?
Li1 Li1 C1 62.26(15) 2_666 . ?
C1 Li1 C1 128.10(13) 2_666 . ?
N1 Li1 C10 144.0(2) 2_666 . ?
N1 Li1 C10 75.81(11) . . ?
Li1 Li1 C10 118.6(2) 2_666 . ?
C1 Li1 C10 172.83(15) 2_666 . ?
C1 Li1 C10 56.62(8) . . ?
N1 Li1 C7 76.76(11) 2_666 2_666 ?
N1 Li1 C7 151.3(2) . 2_666 ?
Li1 Li1 C7 123.5(2) 2_666 2_666 ?
C1 Li1 C7 57.68(8) 2_666 2_666 ?
C1 Li1 C7 174.20(14) . 2_666 ?
C10 Li1 C7 117.57(12) . 2_666 ?
C1 N1 C13 117.86(12) . . ?
C1 N1 Li1 98.94(15) . 2_666 ?
C13 N1 Li1 129.10(15) . 2_666 ?
C1 N1 Li1 103.14(15) . . ?
C13 N1 Li1 125.43(15) . . ?
Li1 N1 Li1 72.07(15) 2_666 . ?
N1 C1 C6 121.04(14) . . ?
N1 C1 C2 121.78(14) . . ?
C6 C1 C2 116.59(14) . . ?
N1 C1 Li1 48.21(11) . 2_666 ?
C6 C1 Li1 132.27(13) . 2_666 ?
C2 C1 Li1 86.74(12) . 2_666 ?
N1 C1 Li1 45.62(11) . . ?
C6 C1 Li1 86.94(12) . . ?
C2 C1 Li1 134.72(12) . . ?
Li1 C1 Li1 51.90(13) 2_666 . ?
C3 C2 C1 120.44(15) . . ?
C3 C2 C7 117.11(14) . . ?
C1 C2 C7 122.40(14) . . ?
C4 C3 C2 121.90(16) . . ?
C5 C4 C3 118.72(16) . . ?
C4 C5 C6 121.72(16) . . ?
C5 C6 C1 120.60(15) . . ?
C5 C6 C10 117.36(15) . . ?
C1 C6 C10 121.99(15) . . ?
C9 C7 C2 112.16(15) . . ?
C9 C7 C8 109.97(15) . . ?
C2 C7 C8 112.75(14) . . ?
C9 C7 Li1 77.56(12) . 2_666 ?
C2 C7 Li1 78.95(11) . 2_666 ?
C8 C7 Li1 160.51(15) . 2_666 ?
C11 C10 C6 111.75(16) . . ?
C11 C10 C12 109.96(15) . . ?
C6 C10 C12 112.59(14) . . ?
C11 C10 Li1 77.80(13) . . ?
C6 C10 Li1 82.00(11) . . ?
C12 C10 Li1 157.57(16) . . ?
N1 C13 C15 106.67(14) . . ?
N1 C13 C16 114.01(14) . . ?
C15 C13 C16 107.99(17) . . ?
N1 C13 C14 113.92(14) . . ?
C15 C13 C14 107.82(17) . . ?
C16 C13 C14 106.16(16) . . ?

loop_
_geom_bond_atom_site_label_1
_geom_bond_atom_site_label_2
_geom_bond_distance
_geom_bond_site_symmetry_2
_geom_bond_publ_flag
Li1 N1 1.959(3) 2_666 ?
Li1 N1 1.964(3) . ?
Li1 Li1 2.308(6) 2_666 ?
Li1 C1 2.596(4) 2_666 ?
Li1 C1 2.676(4) . ?
Li1 C10 2.767(4) . ?
Li1 C7 2.768(4) 2_666 ?
N1 C1 1.425(2) . ?
N1 C13 1.483(2) . ?
C1 C6 1.431(2) . ?
C1 C2 1.433(2) . ?
C2 C3 1.391(2) . ?
C2 C7 1.524(2) . ?
C3 C4 1.383(3) . ?
C4 C5 1.382(3) . ?
C5 C6 1.393(2) . ?
C6 C10 1.522(2) . ?
C7 C9 1.517(2) . ?
C7 C8 1.529(2) . ?
C10 C11 1.522(3) . ?
C10 C12 1.528(2) . ?
C13 C15 1.519(3) . ?
C13 C16 1.528(2) . ?
C13 C14 1.530(3) . ?
